data_9004886
loop_
_publ_author_name
'Locock, A. J.'
'Burns, P. C.'
'Flynn, M.'

_publ_section_title
;
 Divalent transition metals and magnesium in structures
 that contain the autunite-type sheet
 Sample: MnUAs12
;
_journal_name_full 'The Canadian Mineralogist'
_journal_page_first 1699
_journal_page_last 1718
_journal_paper_doi 10.2113/gscanmin.42.6.1699
_journal_volume 42
_journal_year 2004
_chemical_formula_structural Mn[UO2AsO4]2(H2O)12
_chemical_formula_sum 'As2 H24 Mn O24 U2'
_space_group_IT_number 2
_symmetry_space_group_name_Hall '-P 1'
_symmetry_space_group_name_H-M 'P -1'
_cell_angle_alpha 81.592
_cell_angle_beta 81.639
_cell_angle_gamma 88.918
_cell_formula_units_Z 1
_cell_length_a 7.1359
_cell_length_b 7.1439
_cell_length_c 11.3616
_cell_volume 566.877
_database_code_amcsd 0005981
_exptl_crystal_density_diffrn 3.190
_cod_original_formula_sum 'Mn U2 As2 O24 H24'
_cod_database_code 9004886
_amcsd_formula_title Mn[UO2AsO4]2(H2O)12

loop_
_space_group_symop_operation_xyz
x,y,z
-x,-y,-z

loop_
_atom_site_label
_atom_site_fract_x
_atom_site_fract_y
_atom_site_fract_z
_atom_site_U_iso_or_equiv
_atom_site_type_symbol
_atom_site_attached_hydrogens
Mn 0.50000 0.50000 0.50000 0.03000 Mn 0
U 0.23250 0.73010 0.07930 0.01300 U 0
As 0.74910 0.75450 0.00110 0.01300 As 0
O1 0.54750 0.69500 0.09350 0.02100 O 0
O2 0.91520 0.77650 0.08830 0.02000 O 0
O3 0.72730 0.95580 -0.09090 0.02100 O 0
O4 0.80840 0.58690 -0.08540 0.02100 O 0
O5 0.27230 0.76820 -0.07840 0.02400 O 0
O6 0.18890 0.68740 0.23800 0.02400 O 0
Wat1 -0.28840 0.70530 0.52580 0.04100 O 2
Wat2 0.30300 0.72500 0.45270 0.04500 O 2
Wat3 -0.03070 0.29010 0.30350 0.04000 O 2
Wat4 0.57650 -0.05760 0.68930 0.03900 O 2
Wat5 0.63130 0.50030 0.31610 0.04100 O 2
Wat6 -0.19880 0.94050 0.31350 0.04200 O 2

loop_
_cod_changelog_entry_id
_cod_changelog_entry_author
_cod_changelog_entry_date
_cod_changelog_entry_text
1
;cod-tools version 3.8.0
Id: cif_guess_AMCSD_atom_types 9574 2023-05-10 09:00:05Z saulius
;
2023-05-10T18:49:37+03:00
;Derived atom types and hydrogen counts
from atom names that follow the AMCSD naming convention
(Wat == water, O-H == hydroxyl).
;

loop_
_cod_related_entry_id
_cod_related_entry_database
_cod_related_entry_code
1 AMCSD 0005981
